data_4078390
loop_
_publ_author_name
'Hirano, Masafumi'
'Kurata, Naoki'
'Marumo, Tsuyoshi'
'Komiya, Sanshiro'

_publ_contact_author
;
   Masafumi Hirano
Department of Applied Chemistry, Faculty of Technology, Tokyo University of
Agriculture and
Technology, 2-24-16 Nakacho, Koganei, Tokyo 184, Japan
;
_publ_section_title
;
 Successive O&#x2212;C/O&#x2212;H and sp3C&#x2212;H Bond Activation
 oforthoSubstituents in Allyl Phenyl Ethers and Phenols by a Ruthenium(0)
 Complex
;
_journal_issue 4
_journal_name_full Organometallics
_journal_page_first 501
_journal_paper_doi 10.1021/om970911q
_journal_volume 17
_journal_year 1998
_chemical_formula_sum 'C27 H53 O P3 Ru'
_chemical_formula_weight 587.1
_space_group_IT_number 14
_symmetry_cell_setting monoclinic
_symmetry_Int_Tables_number 14
_symmetry_space_group_name_Hall '-P 2yn'
_symmetry_space_group_name_H-M 'P 1 21/n 1'
_audit_creation_date 'Mon Nov 25 17:12:57 1996'
_audit_creation_method 'from TEXRAY.INF file'
_audit_update_record '97-06-01 by M. Hirano'
_cell_angle_alpha 90.00
_cell_angle_beta 100.00(3)
_cell_angle_gamma 90.00
_cell_formula_units_Z 4.00
_cell_length_a 14.171(5)
_cell_length_b 12.179(3)
_cell_length_c 17.778(4)
_cell_measurement_reflns_used 25
_cell_measurement_temperature 20.0
_cell_measurement_theta_max 37.39
_cell_measurement_theta_min 30.74
_cell_volume 3021.7(15)
_computing_cell_refinement 'MSC/AFC Diffractometer Control'
_computing_data_collection 'MSC/AFC Diffractometer Control'
_computing_data_reduction 'teXsan: PROCESS (MSC)'
_computing_publication_material 'teXsan: FINISH (MSC)'
_computing_structure_refinement 'teXsan: LS (MSC)'
_computing_structure_solution SAPI91
_diffrn_ambient_temperature 20.0
_diffrn_measurement_device AFC5R
_diffrn_measurement_method 'omega/2-theta scans'
_diffrn_radiation_monochromator graphite
_diffrn_radiation_source 'Rigaku rotating anode'
_diffrn_radiation_type MoKalpha
_diffrn_radiation_wavelength 0.7107
_diffrn_reflns_av_R_equivalents 3.77
_diffrn_reflns_limit_h_max 15
_diffrn_reflns_limit_h_min 0
_diffrn_reflns_limit_k_max 1
_diffrn_reflns_limit_k_min 0
_diffrn_reflns_limit_l_max 18
_diffrn_reflns_limit_l_min -21
_diffrn_reflns_number 4547
_diffrn_reflns_theta_max 25.0337
_diffrn_reflns_theta_min 1.5
_diffrn_standards_decay_% 1.10
_diffrn_standards_interval_count 300
_diffrn_standards_number 3
_exptl_absorpt_coefficient_mu 6.810
_exptl_absorpt_correction_T_max 0.999
_exptl_absorpt_correction_T_min 0.908
_exptl_absorpt_correction_type empirical
_exptl_crystal_colour yellow
_exptl_crystal_density_diffrn 1.292
_exptl_crystal_description cubic
_exptl_crystal_size_max 0.73
_exptl_crystal_size_mid 0.55
_exptl_crystal_size_min 0.50
_refine_diff_density_max -0.53250
_refine_diff_density_min 1.34550
_refine_ls_extinction_method Zachariasen_type_2_Gaussian_isotropic
_refine_ls_goodness_of_fit_obs 2.240
_refine_ls_hydrogen_treatment noref
_refine_ls_matrix_type full
_refine_ls_number_parameters 264
_refine_ls_number_reflns 2858
_refine_ls_number_restraints 0
_refine_ls_R_factor_obs 0.0460
_refine_ls_shift/esd_max 1.4610
_refine_ls_structure_factor_coef F
_refine_ls_weighting_scheme sigma
_refine_ls_wR_factor_obs 0.0410
_cod_data_source_file om970911q.cif
_cod_data_source_block afc5r.xtl_master_file
_cod_original_cell_volume 3021(1)
_cod_original_sg_symbol_H-M 'P 21/n     '
_cod_original_formula_sum 'C27 H53 O1 P3 Ru1'
_cod_database_code 4078390

loop_
_symmetry_equiv_pos_as_xyz
'   +x,   +y,   +z'
1/2-x,1/2+y,1/2-z
'   -x,   -y,   -z'
1/2+x,1/2-y,1/2+z

loop_
_atom_site_aniso_label
_atom_site_aniso_U_11
_atom_site_aniso_U_22
_atom_site_aniso_U_33
_atom_site_aniso_U_12
_atom_site_aniso_U_13
_atom_site_aniso_U_23
Ru1 0.0349(3) 0.0365(3) 0.0369(3) -0.0014(3) 0.0097(2) -0.0021(4)
P1 0.058(1) 0.049(1) 0.039(1) 0.002(1) 0.015(1) 0.002(1)
P2 0.038(1) 0.053(2) 0.092(2) -0.001(1) 0.017(1) -0.014(1)
P3 0.041(1) 0.047(1) 0.036(1) 0.004(1) 0.0058(9) -0.0021(10)
O1 0.050(3) 0.053(4) 0.049(3) 0.002(3) 0.012(3) -0.012(3)
C1 0.036(4) 0.049(5) 0.060(5) -0.011(4) 0.012(4) -0.016(4)
C2 0.050(5) 0.041(5) 0.053(5) -0.011(4) 0.021(4) 0.002(4)
C3 0.057(5) 0.042(5) 0.044(5) -0.012(4) 0.017(4) 0.003(4)
C4 0.036(5) 0.034(5) 0.062(5) -0.005(4) 0.009(4) -0.002(4)
C5 0.056(6) 0.044(5) 0.107(8) -0.004(4) 0.029(5) 0.002(5)
C6 0.058(6) 0.029(5) 0.15(1) -0.002(4) 0.022(7) -0.005(6)
C7 0.060(6) 0.061(7) 0.108(8) 0.001(5) 0.020(6) -0.041(7)
C8 0.050(5) 0.045(6) 0.074(6) 0.007(4) 0.012(4) -0.014(5)
C9 0.039(5) 0.036(5) 0.066(6) 0.000(4) 0.006(4) -0.015(5)
C10 0.105(7) 0.077(7) 0.044(5) 0.035(6) 0.019(5) 0.006(5)
C11 0.149(10) 0.111(9) 0.050(6) 0.067(8) 0.032(6) 0.021(6)
C12 0.17(1) 0.106(9) 0.086(8) -0.022(9) 0.036(8) 0.042(7)
C14 0.100(7) 0.066(6) 0.041(5) 0.016(6) 0.014(5) -0.004(5)
C15 0.130(9) 0.101(8) 0.072(6) 0.005(8) -0.027(6) -0.018(7)
C16 0.037(5) 0.072(6) 0.107(7) 0.001(5) 0.003(5) -0.017(6)
C17 0.050(6) 0.103(8) 0.158(10) -0.014(6) -0.001(6) -0.018(7)
C22 0.082(6) 0.049(5) 0.053(5) -0.011(5) 0.016(5) -0.017(4)
C23 0.25(2) 0.102(10) 0.118(10) -0.094(10) 0.076(10) -0.037(8)
C24 0.037(4) 0.072(6) 0.054(5) 0.012(4) 0.007(3) -0.020(5)
C25 0.062(6) 0.16(1) 0.068(6) 0.040(6) 0.008(5) -0.034(7)
C26 0.056(5) 0.072(6) 0.053(5) 0.019(5) 0.011(4) 0.007(5)
C27 0.151(10) 0.086(7) 0.053(6) 0.012(8) -0.002(6) 0.016(6)

loop_
_atom_site_label
_atom_site_fract_x
_atom_site_fract_y
_atom_site_fract_z
_atom_site_U_iso_or_equiv
_atom_site_thermal_displace_type
Ru1 0.45346(4) 0.15934(5) 0.24129(3) 0.0357(2) Uij
P1 0.4230(1) 0.2901(2) 0.1437(1) 0.0480(7) Uij
P2 0.6197(1) 0.1376(2) 0.2552(1) 0.0603(8) Uij
P3 0.4530(1) 0.2851(2) 0.3380(1) 0.0416(6) Uij
O1 0.4557(3) 0.0455(4) 0.1511(3) 0.050(2) Uij
C1 0.2985(5) 0.1121(6) 0.2239(4) 0.048(2) Uij
C2 0.3474(5) 0.0705(6) 0.2931(4) 0.046(2) Uij
C3 0.4265(5) -0.0010(6) 0.2993(4) 0.047(2) Uij
C4 0.4322(5) -0.0890(6) 0.2417(5) 0.044(2) Uij
C5 0.4282(6) -0.2002(7) 0.2604(5) 0.067(3) Uij
C6 0.4292(6) -0.2792(7) 0.2031(6) 0.078(4) Uij
C7 0.4357(6) -0.2479(8) 0.1299(6) 0.076(4) Uij
C8 0.4446(5) -0.1394(6) 0.1110(4) 0.056(3) Uij
C9 0.4431(5) -0.0599(6) 0.1675(5) 0.047(3) Uij
C10 0.3179(6) 0.3785(7) 0.1436(4) 0.075(3) Uij
C11 0.2845(7) 0.4505(8) 0.0751(5) 0.101(4) Uij
C12 0.5153(10) 0.3994(10) 0.1331(6) 0.119(5) Uij
C13 0.559(1) 0.411(1) 0.077(1) 0.25(1) Uij
C14 0.3988(6) 0.2325(7) 0.0484(4) 0.069(3) Uij
C15 0.3072(7) 0.1705(9) 0.0271(5) 0.106(4) Uij
C16 0.7063(5) 0.2424(7) 0.2955(5) 0.073(3) Uij
C17 0.8121(6) 0.2159(8) 0.3033(6) 0.106(4) Uij
C18 0.6569(8) 0.124(2) 0.1591(9) 0.250(9) Uij
C19 0.691(2) 0.074(2) 0.1235(9) 0.24(1) Uij
C20 0.6668(7) 0.0098(10) 0.296(1) 0.195(7) Uij
C21 0.6670(9) -0.005(2) 0.3713(5) 0.227(8) Uij
C22 0.5105(6) 0.4201(6) 0.3256(4) 0.061(3) Uij
C23 0.5306(10) 0.5002(9) 0.3858(6) 0.152(6) Uij
C24 0.3336(5) 0.3297(7) 0.3539(4) 0.055(2) Uij
C25 0.3219(6) 0.3847(9) 0.4269(5) 0.098(4) Uij
C26 0.5153(5) 0.2515(7) 0.4360(4) 0.060(3) Uij
C27 0.4772(7) 0.1569(8) 0.4745(5) 0.099(4) Uij
H1 0.2397 0.1665 0.2228 0.0679 ?
H2 0.2853 0.0631 0.1690 0.0679 ?
H3 0.3392 0.1090 0.3575 0.0679 ?
H4 0.4589 -0.0248 0.3604 0.0679 ?
H5 0.4039 -0.2193 0.3146 0.0679 ?
H6 0.4309 -0.3573 0.2194 0.0679 ?
H7 0.4509 -0.3096 0.0893 0.0679 ?
H8 0.4542 -0.1003 0.0447 0.0679 ?
H9 0.3262 0.4186 0.1887 0.0679 ?
H10 0.2632 0.3275 0.1444 0.1247 ?
H11 0.2378 0.4983 0.0863 0.0679 ?
H12 0.2687 0.4107 0.0320 0.0679 ?
H13 0.3425 0.4959 0.0715 0.1247 ?
H14 0.5701 0.3896 0.1738 0.1193 ?
H15 0.4882 0.4710 0.1432 0.1293 ?
H16 0.5011 0.4321 0.0345 0.3094 ?
H17 0.5833 0.3511 0.0653 0.3094 ?
H18 0.5953 0.4756 0.0831 0.1247 ?
H19 0.4545 0.1793 0.0457 0.0679 ?
H20 0.4067 0.2875 0.0123 0.0679 ?
H21 0.2600 0.2189 0.0361 0.0679 ?
H22 0.3108 0.1078 0.0582 0.0679 ?
H23 0.3010 0.1513 -0.0248 0.0679 ?
H24 0.6874 0.2507 0.3556 0.0679 ?
H25 0.6676 0.3202 0.2753 0.0679 ?
H26 0.8219 0.1469 0.3308 0.1202 ?
H27 0.8307 0.2119 0.2573 0.1202 ?
H28 0.8475 0.2708 0.3359 0.0679 ?
H29 0.6006 0.1348 0.1155 0.2325 ?
H30 0.6986 0.1884 0.1479 0.1148 ?
H31 0.6498 0.0132 0.0962 0.2363 ?
H32 0.7413 0.0270 0.1575 0.1202 ?
H33 0.7269 0.0989 0.0844 0.0679 ?
H34 0.6121 -0.0462 0.2576 0.0679 ?
H35 0.7359 0.0131 0.2610 0.0679 ?
H36 0.7119 0.0154 0.4000 0.0679 ?
H37 0.6673 -0.0864 0.3413 0.0679 ?
H38 0.6329 0.0030 0.4106 0.0679 ?
H39 0.4658 0.4613 0.2632 0.0679 ?
H40 0.5691 0.3838 0.2951 0.0679 ?
H41 0.5184 0.5737 0.3583 0.1193 ?
H42 0.5943 0.4989 0.4067 0.1851 ?
H43 0.4878 0.4919 0.4165 0.0679 ?
H44 0.2919 0.3712 0.3134 0.0679 ?
H45 0.2929 0.2567 0.3507 0.0679 ?
H46 0.3317 0.3228 0.4680 0.1193 ?
H47 0.2528 0.3997 0.4253 0.0679 ?
H48 0.3587 0.4384 0.4418 0.1341 ?
H49 0.5848 0.2285 0.4302 0.0679 ?
H50 0.5025 0.3294 0.4643 0.0679 ?
H51 0.5178 0.1455 0.5224 0.0679 ?
H52 0.4149 0.1805 0.4855 0.1148 ?
H53 0.4707 0.0967 0.4442 0.1193 ?

loop_
_atom_type_symbol
_atom_type_oxidation_number
_atom_type_number_in_cell
_atom_type_scat_dispersion_real
_atom_type_scat_dispersion_imag
_atom_type_scat_source
C 0 108 0.003 0.002 'International Tables'
H 0 212 0.000 0.000 'International Tables'
O 0 4 0.011 0.006 'International Tables'
P 0 12 0.102 0.094 'International Tables'
Ru 0 4 -1.259 0.836 'International Tables'

loop_
_geom_angle_atom_site_label_1
_geom_angle_atom_site_label_2
_geom_angle_atom_site_label_3
_geom_angle
_geom_angle_publ_flag
P(1) Ru(1) P(2) 102.0(1) yes
P(1) Ru(1) P(3) 94.39(9) yes
P(1) Ru(1) O(1) 84.6(2) yes
P(1) Ru(1) C(1) 91.5(3) yes
P(1) Ru(1) C(2) 126.6(3) yes
P(1) Ru(1) C(3) 153.6(2) yes
P(2) Ru(1) P(3) 97.45(9) yes
P(2) Ru(1) O(1) 82.2(2) yes
P(2) Ru(1) C(1) 158.5(2) yes
P(2) Ru(1) C(2) 131.0(3) yes
P(2) Ru(1) C(3) 96.1(2) yes
P(3) Ru(1) O(1) 178.8(2) yes
P(3) Ru(1) C(1) 98.1(2) yes
P(3) Ru(1) C(2) 85.8(2) yes
P(3) Ru(1) C(3) 102.1(2) yes
O(1) Ru(1) C(1) 82.6(3) yes
O(1) Ru(1) C(2) 95.4(3) yes
O(1) Ru(1) C(3) 79.1(3) yes
C(1) Ru(1) C(2) 36.3(3) yes
C(1) Ru(1) C(3) 66.1(3) yes
C(2) Ru(1) C(3) 36.6(3) yes
Ru(1) P(1) C(10) 117.1(3) yes
Ru(1) P(1) C(12) 119.4(4) yes
Ru(1) P(1) C(14) 114.6(4) yes
C(10) P(1) C(12) 98.8(6) yes
C(10) P(1) C(14) 101.5(5) yes
C(12) P(1) C(14) 102.6(5) yes
Ru(1) P(2) C(16) 124.2(3) yes
Ru(1) P(2) C(18) 109.3(5) yes
Ru(1) P(2) C(20) 117.2(5) yes
C(16) P(2) C(18) 96.3(6) yes
C(16) P(2) C(20) 106.1(6) yes
C(18) P(2) C(20) 98.9(8) yes
Ru(1) P(3) C(22) 116.1(3) yes
Ru(1) P(3) C(24) 115.6(3) yes
Ru(1) P(3) C(26) 119.4(3) yes
C(22) P(3) C(24) 101.1(5) yes
C(22) P(3) C(26) 99.1(4) yes
C(24) P(3) C(26) 102.8(4) yes
Ru(1) O(1) C(9) 117.0(6) yes
Ru(1) C(1) C(2) 69.6(5) yes
Ru(1) C(1) H(1) 126.2245 no
Ru(1) C(1) H(2) 105.3215 no
C(2) C(1) H(1) 121.8083 no
C(2) C(1) H(2) 123.6345 no
H(1) C(1) H(2) 106.3102 no
Ru(1) C(2) C(1) 74.1(5) yes
Ru(1) C(2) C(3) 75.3(5) yes
Ru(1) C(2) H(3) 112.1333 no
C(1) C(2) C(3) 124.6(8) yes
C(1) C(2) H(3) 123.4416 no
C(3) C(2) H(3) 110.5451 no
Ru(1) C(3) C(2) 68.2(5) yes
Ru(1) C(3) C(4) 106.2(6) yes
Ru(1) C(3) H(4) 125.2813 no
C(2) C(3) C(4) 122.3(8) yes
C(2) C(3) H(4) 115.2484 no
C(4) C(3) H(4) 113.1303 no
C(3) C(4) C(5) 122.1(10) yes
C(3) C(4) C(9) 119.6(8) yes
C(5) C(4) C(9) 118.3(9) yes
C(4) C(5) C(6) 119(1) yes
C(4) C(5) H(5) 116.3300 no
C(6) C(5) H(5) 122.1968 no
C(5) C(6) C(7) 120(1) yes
C(5) C(6) H(6) 116.5151 no
C(7) C(6) H(6) 122.8160 no
C(6) C(7) C(8) 121(1) yes
C(6) C(7) H(7) 118.9820 no
C(8) C(7) H(7) 117.6855 no
C(7) C(8) C(9) 118(1) yes
C(7) C(8) H(8) 126.6650 no
C(9) C(8) H(8) 114.5546 no
O(1) C(9) C(4) 117.8(8) yes
O(1) C(9) C(8) 120.5(9) yes
C(4) C(9) C(8) 121.6(9) yes
P(1) C(10) C(11) 119.8(7) yes
P(1) C(10) H(9) 109.0574 no
P(1) C(10) H(10) 104.7812 no
C(11) C(10) H(9) 111.8073 no
C(11) C(10) H(10) 104.1492 no
H(9) C(10) H(10) 105.9882 no
C(10) C(11) H(11) 110.4084 no
C(10) C(11) H(12) 111.8069 no
C(10) C(11) H(13) 103.7247 no
H(11) C(11) H(12) 114.4909 no
H(11) C(11) H(13) 107.5469 no
H(12) C(11) H(13) 108.1800 no
P(1) C(12) C(13) 118(1) yes
P(1) C(12) H(14) 107.6131 no
P(1) C(12) H(15) 105.4968 no
C(13) C(12) H(14) 104.5864 no
C(13) C(12) H(15) 109.6829 no
H(14) C(12) H(15) 110.6496 no
C(12) C(13) H(16) 104.1243 no
C(12) C(13) H(17) 114.1061 no
C(12) C(13) H(18) 101.4785 no
H(16) C(13) H(17) 118.0469 no
H(16) C(13) H(18) 101.4372 no
H(17) C(13) H(18) 115.4779 no
P(1) C(14) C(15) 116.7(8) yes
P(1) C(14) H(19) 105.0873 no
P(1) C(14) H(20) 110.0025 no
C(15) C(14) H(19) 107.7351 no
C(15) C(14) H(20) 112.9211 no
H(19) C(14) H(20) 103.1428 no
C(14) C(15) H(21) 105.0171 no
C(14) C(15) H(22) 108.2305 no
C(14) C(15) H(23) 108.2139 no
H(21) C(15) H(22) 111.9376 no
H(21) C(15) H(23) 112.4420 no
H(22) C(15) H(23) 110.6913 no
P(2) C(16) C(17) 118.9(8) yes
P(2) C(16) H(24) 100.9206 no
P(2) C(16) H(25) 101.3493 no
C(17) C(16) H(24) 109.4036 no
C(17) C(16) H(25) 127.9465 no
H(24) C(16) H(25) 92.3534 no
C(16) C(17) H(26) 105.8621 no
C(16) C(17) H(27) 111.8378 no
C(16) C(17) H(28) 108.3729 no
H(26) C(17) H(27) 111.5169 no
H(26) C(17) H(28) 106.9833 no
H(27) C(17) H(28) 111.9507 no
P(2) C(18) C(19) 117(2) yes
P(2) C(18) H(29) 103.6359 no
P(2) C(18) H(30) 106.6384 no
C(19) C(18) H(29) 98.7217 no
C(19) C(18) H(30) 110.5164 no
H(29) C(18) H(30) 120.6899 no
C(18) C(19) H(31) 118.7510 no
C(18) C(19) H(32) 121.9880 no
C(18) C(19) H(33) 94.7887 no
H(31) C(19) H(32) 116.9418 no
H(31) C(19) H(33) 94.4719 no
H(32) C(19) H(33) 95.9328 no
P(2) C(20) C(21) 110(1) yes
P(2) C(20) H(34) 99.8250 no
P(2) C(20) H(35) 97.0635 no
C(21) C(20) H(34) 108.3587 no
C(21) C(20) H(35) 125.6971 no
H(34) C(20) H(35) 111.3911 no
C(20) C(21) H(36) 121.6333 no
C(20) C(21) H(37) 70.3811 no
C(20) C(21) H(38) 149.6412 no
H(36) C(21) H(37) 117.4819 no
H(36) C(21) H(38) 83.7550 no
H(37) C(21) H(38) 114.9604 no
P(3) C(22) C(23) 122.6(8) yes
P(3) C(22) H(39) 106.9124 no
P(3) C(22) H(40) 95.0338 no
C(23) C(22) H(39) 112.8532 no
C(23) C(22) H(40) 122.4348 no
H(39) C(22) H(40) 91.7469 no
C(22) C(23) H(41) 103.2397 no
C(22) C(23) H(42) 110.5408 no
C(22) C(23) H(43) 108.1361 no
H(41) C(23) H(42) 105.8908 no
H(41) C(23) H(43) 107.5535 no
H(42) C(23) H(43) 120.1208 no
P(3) C(24) C(25) 120.4(6) yes
P(3) C(24) H(44) 119.2745 no
P(3) C(24) H(45) 104.8193 no
C(25) C(24) H(44) 104.9216 no
C(25) C(24) H(45) 106.3579 no
H(44) C(24) H(45) 97.9963 no
C(24) C(25) H(46) 106.0060 no
C(24) C(25) H(47) 109.0718 no
C(24) C(25) H(48) 118.6354 no
H(46) C(25) H(47) 98.5828 no
H(46) C(25) H(48) 109.0796 no
H(47) C(25) H(48) 113.3224 no
P(3) C(26) C(27) 117.0(7) yes
P(3) C(26) H(49) 105.7859 no
P(3) C(26) H(50) 98.6217 no
C(27) C(26) H(49) 104.5705 no
C(27) C(26) H(50) 110.9810 no
H(49) C(26) H(50) 120.4258 no
C(26) C(27) H(51) 108.3549 no
C(26) C(27) H(52) 105.1240 no
C(26) C(27) H(53) 111.1346 no
H(51) C(27) H(52) 106.6422 no
H(51) C(27) H(53) 114.6833 no
H(52) C(27) H(53) 110.3736 no

loop_
_geom_bond_atom_site_label_1
_geom_bond_atom_site_label_2
_geom_bond_distance
_geom_bond_publ_flag
Ru(1) P(1) 2.338(3) yes
Ru(1) P(2) 2.338(3) yes
Ru(1) P(3) 2.303(3) yes
Ru(1) O(1) 2.116(6) yes
Ru(1) C(1) 2.232(8) yes
Ru(1) C(2) 2.175(8) yes
Ru(1) C(3) 2.266(8) yes
P(1) C(10) 1.83(1) yes
P(1) C(12) 1.95(1) yes
P(1) C(14) 1.810(10) yes
P(2) C(16) 1.82(1) yes
P(2) C(18) 2.06(2) yes
P(2) C(20) 1.76(2) yes
P(3) C(22) 1.860(10) yes
P(3) C(24) 1.840(8) yes
P(3) C(26) 1.856(9) yes
O(1) C(9) 1.347(10) yes
C(1) C(2) 1.37(1) yes
C(1) H(1) 1.0683 no
C(1) H(2) 1.1436 no
C(2) C(3) 1.40(1) yes
C(2) H(3) 1.2693 no
C(3) C(4) 1.49(1) yes
C(3) H(4) 1.1481 no
C(4) C(5) 1.40(1) yes
C(4) C(9) 1.42(1) yes
C(5) C(6) 1.41(1) yes
C(5) H(5) 1.0974 no
C(6) C(7) 1.37(1) yes
C(6) H(6) 0.9952 no
C(7) C(8) 1.37(1) yes
C(7) H(7) 1.1003 no
C(8) C(9) 1.37(1) yes
C(8) H(8) 1.3050 no
C(10) C(11) 1.48(1) yes
C(10) H(9) 0.9309 no
C(10) H(10) 1.0106 no
C(11) H(11) 0.9263 no
C(11) H(12) 0.9184 no
C(11) H(13) 0.9962 no
C(12) C(13) 1.29(2) yes
C(12) H(14) 0.9225 no
C(12) H(15) 0.9635 no
C(13) H(16) 0.9901 no
C(13) H(17) 0.8163 no
C(13) H(18) 1.0140 no
C(14) C(15) 1.49(1) yes
C(14) H(19) 1.0366 no
C(14) H(20) 0.9422 no
C(15) H(21) 0.9262 no
C(15) H(22) 0.9457 no
C(15) H(23) 0.9402 no
C(16) C(17) 1.51(1) yes
C(16) H(24) 1.1378 no
C(16) H(25) 1.1393 no
C(17) H(26) 0.9674 no
C(17) H(27) 0.9088 no
C(17) H(28) 0.9627 no
C(18) C(19) 1.11(3) yes
C(18) H(29) 0.9232 no
C(18) H(30) 0.8615 no
C(19) H(31) 0.9233 no
C(19) H(32) 0.8966 no
C(19) H(33) 1.1767 no
C(20) C(21) 1.42(2) yes
C(20) H(34) 1.1190 no
C(20) H(35) 1.1663 no
C(21) H(36) 0.7992 no
C(21) H(37) 1.1460 no
C(21) H(38) 0.9552 no
C(22) C(23) 1.44(1) yes
C(22) H(39) 1.2817 no
C(22) H(40) 1.1550 no
C(23) H(41) 1.0355 no
C(23) H(42) 0.9059 no
C(23) H(43) 0.8843 no
C(24) C(25) 1.48(1) yes
C(24) H(44) 0.9900 no
C(24) H(45) 1.0549 no
C(25) H(46) 1.0457 no
C(25) H(47) 1.0004 no
C(25) H(48) 0.8540 no
C(26) C(27) 1.49(1) yes
C(26) H(49) 1.0467 no
C(26) H(50) 1.1043 no
C(27) H(51) 0.9440 no
C(27) H(52) 0.9901 no
C(27) H(53) 0.8984 no
